data_7233241
loop_
_publ_author_name
'Forquin, Benjamin'
'Berthaud, Julien'
'Jouaiti, Abdelaziz'
'Kyritskas, Nathalie'
'Ferlay, Sylvie'
'Hosseini, Mir Wais'

_publ_section_title
;
 Molecular tectonics: enantiomerically pure chiral crystals based on
 trans-1,2-cyclohexanediol
;
_journal_issue 34
_journal_name_full CrystEngComm
_journal_page_first 5129
_journal_paper_doi 10.1039/C9CE00807A
_journal_volume 21
_journal_year 2019
_chemical_absolute_configuration rmad
_chemical_formula_moiety 'C20 H20 O6'
_chemical_formula_sum 'C20 H20 O6'
_chemical_formula_weight 356.36
_space_group_crystal_system monoclinic
_space_group_IT_number 4
_space_group_name_Hall 'P 2yb'
_space_group_name_H-M_alt 'P 1 21 1'
_symmetry_space_group_name_Hall 'P 2yb'
_symmetry_space_group_name_H-M 'P 1 21 1'
_atom_sites_solution_hydrogens geom
_audit_creation_method SHELXL-2014/6
_audit_update_record
;
2019-04-05 deposited with the CCDC.    2019-07-23 downloaded from the CCDC.
;
_cell_angle_alpha 90
_cell_angle_beta 108.142(2)
_cell_angle_gamma 90
_cell_formula_units_Z 2
_cell_length_a 9.2808(5)
_cell_length_b 7.6511(3)
_cell_length_c 12.6946(6)
_cell_measurement_reflns_used 3371
_cell_measurement_temperature 173(2)
_cell_measurement_theta_max 29.88
_cell_measurement_theta_min 2.31
_cell_volume 856.61(7)
_computing_cell_refinement 'Bruker SAINT'
_computing_data_collection 'Bruker APEX2'
_computing_data_reduction 'Bruker SAINT'
_computing_molecular_graphics 'Bruker SHELXTL'
_computing_publication_material 'Bruker SHELXTL'
_computing_structure_refinement 'SHELXL-2014/6 (Sheldrick, 2014)'
_computing_structure_solution 'SHELXS-97 (Sheldrick, 2008)'
_diffrn_ambient_temperature 173(2)
_diffrn_measured_fraction_theta_full 0.975
_diffrn_measured_fraction_theta_max 0.930
_diffrn_measurement_device_type 'Bruker APEX-II CCD'
_diffrn_measurement_method '\f and \w scans'
_diffrn_radiation_type MoK\a
_diffrn_radiation_wavelength 0.71073
_diffrn_reflns_av_R_equivalents 0.0236
_diffrn_reflns_av_unetI/netI 0.0340
_diffrn_reflns_Laue_measured_fraction_full 0.975
_diffrn_reflns_Laue_measured_fraction_max 0.930
_diffrn_reflns_limit_h_max 13
_diffrn_reflns_limit_h_min -13
_diffrn_reflns_limit_k_max 9
_diffrn_reflns_limit_k_min -6
_diffrn_reflns_limit_l_max 17
_diffrn_reflns_limit_l_min -17
_diffrn_reflns_number 7396
_diffrn_reflns_point_group_measured_fraction_full 0.832
_diffrn_reflns_point_group_measured_fraction_max 0.747
_diffrn_reflns_theta_full 25.242
_diffrn_reflns_theta_max 30.012
_diffrn_reflns_theta_min 1.688
_exptl_absorpt_coefficient_mu 0.102
_exptl_absorpt_correction_T_max 0.998
_exptl_absorpt_correction_T_min 0.991
_exptl_absorpt_correction_type multi-scan
_exptl_absorpt_process_details sadabs
_exptl_crystal_colour colorless
_exptl_crystal_density_diffrn 1.382
_exptl_crystal_density_meas ?
_exptl_crystal_description prism
_exptl_crystal_F_000 376
_exptl_crystal_size_max 0.070
_exptl_crystal_size_mid 0.060
_exptl_crystal_size_min 0.050
_refine_diff_density_max 0.316
_refine_diff_density_min -0.202
_refine_diff_density_rms 0.045
_refine_ls_abs_structure_details
;
 Flack x determined using 1033 quotients [(I+)-(I-)]/[(I+)+(I-)]
 (Parsons, Flack and Wagner, Acta Cryst. B69 (2013) 249-259).
;
_refine_ls_extinction_method none
_refine_ls_goodness_of_fit_ref 1.029
_refine_ls_hydrogen_treatment constr
_refine_ls_matrix_type full
_refine_ls_number_parameters 236
_refine_ls_number_reflns 3730
_refine_ls_number_restraints 1
_refine_ls_restrained_S_all 1.029
_refine_ls_R_factor_all 0.0448
_refine_ls_R_factor_gt 0.0385
_refine_ls_shift/su_max 0.000
_refine_ls_shift/su_mean 0.000
_refine_ls_structure_factor_coef Fsqd
_refine_ls_weighting_details 'w=1/[\s^2^(Fo^2^)+(0.0777P)^2^+0.0296P] where P=(Fo^2^+2Fc^2^)/3'
_refine_ls_weighting_scheme calc
_refine_ls_wR_factor_gt 0.1128
_refine_ls_wR_factor_ref 0.1167
_reflns_Friedel_coverage 0.501
_reflns_Friedel_fraction_full 0.664
_reflns_Friedel_fraction_max 0.536
_reflns_number_gt 3328
_reflns_number_total 3730
_reflns_threshold_expression 'I > 2\s(I)'
_cod_data_source_file c9ce00807a2.cif
_cod_data_source_block e3533A_a
_cod_depositor_comments
;
The following automatic conversions were performed:

'_exptl_crystal_density_meas' value 'none' was changed to '?' - the
value is perceived as not measured.

Automatic conversion script
Id: cif_fix_values 4973 2017-02-22 13:04:09Z antanas 

 Adding full bibliography for 7233236--7233242.cif.
;
_cod_database_code 7233241
_shelx_space_group_comment
;
The symmetry employed for this shelxl refinement is uniquely defined
by the following loop, which should always be used as a source of
symmetry information in preference to the above space-group names.
They are only intended as comments.
;
_shelx_estimated_absorpt_t_min 0.993
_shelx_estimated_absorpt_t_max 0.995
_shelxl_version_number 2014/6

loop_
_space_group_symop_operation_xyz
'x, y, z'
'-x, y+1/2, -z'

loop_
_atom_site_label
_atom_site_type_symbol
_atom_site_fract_x
_atom_site_fract_y
_atom_site_fract_z
_atom_site_U_iso_or_equiv
_atom_site_adp_type
_atom_site_occupancy
_atom_site_site_symmetry_order
_atom_site_calc_flag
_atom_site_refinement_flags_posn
_atom_site_refinement_flags_adp
C1 C 0.3738(2) 0.2632(3) 0.86989(16) 0.0257(5) Uani 1 1 d . .
C2 C 0.4454(3) 0.3268(3) 0.79572(18) 0.0288(5) Uani 1 1 d . .
H2 H 0.4424 0.4478 0.7784 0.035 Uiso 1 1 calc R U
C3 C 0.5209(3) 0.2102(4) 0.74787(19) 0.0292(5) Uani 1 1 d . .
H3 H 0.5690 0.2517 0.6967 0.035 Uiso 1 1 calc R U
C4 C 0.5270(2) 0.0346(3) 0.77357(18) 0.0270(5) Uani 1 1 d . .
C5 C 0.4606(2) -0.0262(3) 0.85156(18) 0.0284(5) Uani 1 1 d . .
H5 H 0.4673 -0.1465 0.8711 0.034 Uiso 1 1 calc R U
C6 C 0.3854(3) 0.0885(3) 0.90019(19) 0.0290(5) Uani 1 1 d . .
H6 H 0.3418 0.0478 0.9542 0.035 Uiso 1 1 calc R U
C7 C 0.5950(2) -0.0910(4) 0.71451(18) 0.0291(5) Uani 1 1 d . .
O1 O 0.6542(2) -0.0288(3) 0.64423(17) 0.0468(5) Uani 1 1 d . .
H1 H 0.6893 -0.1108 0.6156 0.070 Uiso 1 1 calc R U
O2 O 0.5889(2) -0.2522(3) 0.73295(16) 0.0390(4) Uani 1 1 d . .
O3 O 0.29251(19) 0.3654(2) 0.91965(12) 0.0293(4) Uani 1 1 d . .
C8 C 0.2234(2) 0.5233(3) 0.86628(17) 0.0255(4) Uani 1 1 d . .
H8 H 0.3003 0.5967 0.8464 0.031 Uiso 1 1 calc R U
C9 C 0.0936(2) 0.4766(3) 0.76163(17) 0.0249(4) Uani 1 1 d . .
H9 H 0.1332 0.4082 0.7094 0.030 Uiso 1 1 calc R U
C10 C -0.0296(3) 0.3734(4) 0.79010(18) 0.0327(5) Uani 1 1 d . .
H10A H 0.0113 0.2583 0.8208 0.039 Uiso 1 1 calc R U
H10B H -0.1152 0.3528 0.7217 0.039 Uiso 1 1 calc R U
C11 C -0.0872(3) 0.4699(4) 0.8740(2) 0.0375(6) Uani 1 1 d . .
H11A H -0.1624 0.3963 0.8940 0.045 Uiso 1 1 calc R U
H11B H -0.1383 0.5791 0.8403 0.045 Uiso 1 1 calc R U
C12 C 0.0430(3) 0.5140(4) 0.9787(2) 0.0374(6) Uani 1 1 d . .
H12A H 0.0034 0.5826 1.0299 0.045 Uiso 1 1 calc R U
H12B H 0.0872 0.4046 1.0168 0.045 Uiso 1 1 calc R U
C13 C 0.1658(3) 0.6187(4) 0.95040(19) 0.0314(5) Uani 1 1 d . .
H13A H 0.1243 0.7338 0.9199 0.038 Uiso 1 1 calc R U
H13B H 0.2513 0.6394 1.0188 0.038 Uiso 1 1 calc R U
O4 O 0.02499(18) 0.6352(2) 0.71020(13) 0.0298(4) Uani 1 1 d . .
C14 C 0.0995(2) 0.7373(3) 0.65431(16) 0.0247(5) Uani 1 1 d . .
C15 C 0.1935(3) 0.6726(4) 0.59693(18) 0.0282(5) Uani 1 1 d . .
H15 H 0.2163 0.5514 0.5985 0.034 Uiso 1 1 calc R U
C16 C 0.2541(2) 0.7887(3) 0.53687(17) 0.0277(5) Uani 1 1 d . .
H16 H 0.3171 0.7459 0.4963 0.033 Uiso 1 1 calc R U
C17 C 0.2228(2) 0.9662(3) 0.53618(17) 0.0260(5) Uani 1 1 d . .
C18 C 0.1297(3) 1.0282(3) 0.59506(18) 0.0284(5) Uani 1 1 d . .
H18 H 0.1091 1.1498 0.5952 0.034 Uiso 1 1 calc R U
C19 C 0.0670(3) 0.9150(3) 0.65337(18) 0.0278(5) Uani 1 1 d . .
H19 H 0.0022 0.9579 0.6925 0.033 Uiso 1 1 calc R U
C20 C 0.2852(2) 1.0891(3) 0.47220(18) 0.0278(5) Uani 1 1 d . .
O5 O 0.2686(2) 1.2518(2) 0.48456(14) 0.0355(4) Uani 1 1 d . .
O6 O 0.3509(2) 1.0276(3) 0.40583(15) 0.0369(4) Uani 1 1 d . .
H6A H 0.3720 1.1095 0.3691 0.055 Uiso 1 1 calc R U

loop_
_atom_site_aniso_label
_atom_site_aniso_U_11
_atom_site_aniso_U_22
_atom_site_aniso_U_33
_atom_site_aniso_U_23
_atom_site_aniso_U_13
_atom_site_aniso_U_12
C1 0.0251(9) 0.0263(14) 0.0227(8) -0.0028(9) 0.0029(7) 0.0049(9)
C2 0.0357(11) 0.0198(13) 0.0318(10) 0.0018(9) 0.0117(9) 0.0018(9)
C3 0.0287(10) 0.0288(14) 0.0309(10) -0.0014(9) 0.0101(8) 0.0006(9)
C4 0.0237(9) 0.0282(13) 0.0258(9) -0.0050(9) 0.0029(7) 0.0036(9)
C5 0.0309(10) 0.0204(13) 0.0305(10) 0.0012(9) 0.0047(8) 0.0010(9)
C6 0.0302(10) 0.0270(14) 0.0284(10) 0.0017(9) 0.0072(8) 0.0026(9)
C7 0.0278(10) 0.0257(15) 0.0311(10) -0.0045(9) 0.0054(8) 0.0032(9)
O1 0.0605(13) 0.0354(13) 0.0557(12) -0.0079(9) 0.0342(10) 0.0053(10)
O2 0.0450(10) 0.0275(12) 0.0442(10) -0.0027(8) 0.0134(8) 0.0089(8)
O3 0.0378(8) 0.0250(10) 0.0258(7) 0.0022(6) 0.0106(6) 0.0095(7)
C8 0.0295(9) 0.0202(12) 0.0260(9) -0.0013(8) 0.0077(7) 0.0029(8)
C9 0.0317(10) 0.0199(12) 0.0222(9) 0.0034(8) 0.0069(7) 0.0003(8)
C10 0.0369(12) 0.0283(15) 0.0293(10) 0.0055(9) 0.0053(9) -0.0078(10)
C11 0.0341(11) 0.0386(16) 0.0423(13) 0.0128(12) 0.0158(10) 0.0018(11)
C12 0.0503(14) 0.0364(16) 0.0309(11) 0.0021(10) 0.0205(10) 0.0108(12)
C13 0.0374(11) 0.0266(14) 0.0280(10) -0.0061(9) 0.0073(9) 0.0055(9)
O4 0.0316(8) 0.0269(10) 0.0323(8) 0.0111(7) 0.0120(6) 0.0041(7)
C14 0.0259(9) 0.0239(13) 0.0213(9) 0.0041(8) 0.0029(7) -0.0001(8)
C15 0.0343(11) 0.0223(13) 0.0267(10) 0.0019(9) 0.0076(8) 0.0012(9)
C16 0.0285(10) 0.0270(14) 0.0269(9) 0.0026(9) 0.0077(8) 0.0002(9)
C17 0.0272(10) 0.0266(13) 0.0218(9) 0.0026(9) 0.0043(7) -0.0019(9)
C18 0.0342(10) 0.0230(13) 0.0262(10) 0.0012(9) 0.0069(8) -0.0009(9)
C19 0.0312(10) 0.0259(15) 0.0269(9) 0.0004(9) 0.0097(8) 0.0018(9)
C20 0.0277(10) 0.0269(14) 0.0256(9) 0.0037(9) 0.0036(8) -0.0049(9)
O5 0.0443(9) 0.0249(11) 0.0382(9) 0.0024(7) 0.0141(7) -0.0053(8)
O6 0.0441(10) 0.0299(11) 0.0423(10) 0.0062(8) 0.0215(8) -0.0021(8)

loop_
_atom_type_symbol
_atom_type_description
_atom_type_scat_dispersion_real
_atom_type_scat_dispersion_imag
_atom_type_scat_source
C C 0.0033 0.0016 'International Tables Vol C Tables 4.2.6.8 and 6.1.1.4'
H H 0.0000 0.0000 'International Tables Vol C Tables 4.2.6.8 and 6.1.1.4'
O O 0.0106 0.0060 'International Tables Vol C Tables 4.2.6.8 and 6.1.1.4'

loop_
_geom_angle_atom_site_label_1
_geom_angle_atom_site_label_2
_geom_angle_atom_site_label_3
_geom_angle
O3 C1 C6 115.4(2)
O3 C1 C2 123.9(2)
C6 C1 C2 120.7(2)
C3 C2 C1 118.9(2)
C3 C2 H2 120.6
C1 C2 H2 120.6
C4 C3 C2 120.8(2)
C4 C3 H3 119.6
C2 C3 H3 119.6
C3 C4 C5 119.8(2)
C3 C4 C7 120.4(2)
C5 C4 C7 119.7(2)
C6 C5 C4 120.0(2)
C6 C5 H5 120.0
C4 C5 H5 120.0
C5 C6 C1 119.7(2)
C5 C6 H6 120.2
C1 C6 H6 120.2
O2 C7 O1 123.3(2)
O2 C7 C4 119.5(2)
O1 C7 C4 117.2(2)
C7 O1 H1 109.5
C1 O3 C8 119.49(17)
O3 C8 C13 106.00(18)
O3 C8 C9 109.15(19)
C13 C8 C9 111.54(18)
O3 C8 H8 110.0
C13 C8 H8 110.0
C9 C8 H8 110.0
O4 C9 C10 106.75(18)
O4 C9 C8 108.41(19)
C10 C9 C8 111.17(18)
O4 C9 H9 110.1
C10 C9 H9 110.1
C8 C9 H9 110.1
C9 C10 C11 111.5(2)
C9 C10 H10A 109.3
C11 C10 H10A 109.3
C9 C10 H10B 109.3
C11 C10 H10B 109.3
H10A C10 H10B 108.0
C10 C11 C12 111.2(2)
C10 C11 H11A 109.4
C12 C11 H11A 109.4
C10 C11 H11B 109.4
C12 C11 H11B 109.4
H11A C11 H11B 108.0
C13 C12 C11 110.91(19)
C13 C12 H12A 109.5
C11 C12 H12A 109.5
C13 C12 H12B 109.5
C11 C12 H12B 109.5
H12A C12 H12B 108.0
C8 C13 C12 111.4(2)
C8 C13 H13A 109.3
C12 C13 H13A 109.3
C8 C13 H13B 109.3
C12 C13 H13B 109.3
H13A C13 H13B 108.0
C14 O4 C9 119.52(17)
O4 C14 C15 124.5(2)
O4 C14 C19 114.6(2)
C15 C14 C19 120.9(2)
C14 C15 C16 119.0(2)
C14 C15 H15 120.5
C16 C15 H15 120.5
C17 C16 C15 120.4(2)
C17 C16 H16 119.8
C15 C16 H16 119.8
C16 C17 C18 119.6(2)
C16 C17 C20 120.7(2)
C18 C17 C20 119.6(2)
C19 C18 C17 120.7(2)
C19 C18 H18 119.7
C17 C18 H18 119.7
C18 C19 C14 119.4(2)
C18 C19 H19 120.3
C14 C19 H19 120.3
O5 C20 O6 123.1(2)
O5 C20 C17 118.3(2)
O6 C20 C17 118.6(2)
C20 O6 H6A 109.5

loop_
_geom_bond_atom_site_label_1
_geom_bond_atom_site_label_2
_geom_bond_distance
C1 O3 1.370(3)
C1 C6 1.386(4)
C1 C2 1.398(3)
C2 C3 1.385(3)
C2 H2 0.9500
C3 C4 1.379(4)
C3 H3 0.9500
C4 C5 1.399(3)
C4 C7 1.476(3)
C5 C6 1.381(3)
C5 H5 0.9500
C6 H6 0.9500
C7 O2 1.260(3)
C7 O1 1.276(3)
O1 H1 0.8400
O3 C8 1.435(3)
C8 C13 1.521(3)
C8 C9 1.532(3)
C8 H8 1.0000
C9 O4 1.430(3)
C9 C10 1.523(3)
C9 H9 1.0000
C10 C11 1.523(4)
C10 H10A 0.9900
C10 H10B 0.9900
C11 C12 1.530(4)
C11 H11A 0.9900
C11 H11B 0.9900
C12 C13 1.525(4)
C12 H12A 0.9900
C12 H12B 0.9900
C13 H13A 0.9900
C13 H13B 0.9900
O4 C14 1.377(3)
C14 C15 1.390(3)
C14 C19 1.392(4)
C15 C16 1.397(3)
C15 H15 0.9500
C16 C17 1.388(4)
C16 H16 0.9500
C17 C18 1.390(3)
C17 C20 1.474(3)
C18 C19 1.381(3)
C18 H18 0.9500
C19 H19 0.9500
C20 O5 1.270(3)
C20 O6 1.274(3)
O6 H6A 0.8400
